data_4303473
loop_
_publ_author_name
'He-Rui Wen'
'Yun-Zhi Tang'
'Cai-Ming Liu'
'Jing-Lin Chen'
'Chang-Lin Yu'

_publ_section_title
;
One-Dimensional Homochiral Cyano-Bridged Heterometallic Chain Coordination
Polymers with Metamagnetic or Ferroelectric Properties
;
_journal_name_full 'Inorganic Chemistry'
_journal_page_first 10177
_journal_page_last 10185
_journal_paper_doi 10.1021/ic901224f
_journal_volume 48
_journal_year 2009
_chemical_absolute_configuration syn
_chemical_formula_sum 'C66 H67 B2 Fe2 Mn2 N23 O6'
_chemical_formula_weight 1521.63
_chemical_name_systematic
; 
 ? 
;
_space_group_IT_number 18
_symmetry_cell_setting orthorhombic
_symmetry_space_group_name_Hall 'P 2 2ab'
_symmetry_space_group_name_H-M 'P 21 21 2'
_atom_sites_solution_hydrogens geom
_atom_sites_solution_primary direct
_atom_sites_solution_secondary difmap
_audit_creation_method SHELXL-97
_cell_angle_alpha 90.00
_cell_angle_beta 90.00
_cell_angle_gamma 90.00
_cell_formula_units_Z 2
_cell_length_a 15.490(3)
_cell_length_b 24.726(5)
_cell_length_c 9.1639(18)
_cell_measurement_temperature 293(2)
_cell_volume 3509.8(12)
_computing_cell_refinement SMART
_computing_data_collection 'SMART (Bruker, 2000)'
_computing_data_reduction 'SAINT (Bruker, 2000)'
_computing_molecular_graphics 'SHELXL-97 (Sheldrick, 1997)'
_computing_publication_material 'SHELXL-97 (Sheldrick, 1997)'
_computing_structure_refinement 'SHELXL-97 (Sheldrick, 1997)'
_computing_structure_solution 'SHELXS-97 (Sheldrick, 1990)'
_diffrn_ambient_temperature 293(2)
_diffrn_measured_fraction_theta_full 0.981
_diffrn_measured_fraction_theta_max 0.981
_diffrn_measurement_device_type 'Bruker Smart Aepex CCD'
_diffrn_measurement_method 'phi and omega scans'
_diffrn_radiation_monochromator graphite
_diffrn_radiation_source 'fine-focus sealed tube'
_diffrn_radiation_type MoK\a
_diffrn_radiation_wavelength 0.71073
_diffrn_reflns_av_R_equivalents 0.0396
_diffrn_reflns_av_sigmaI/netI 0.0668
_diffrn_reflns_limit_h_max 17
_diffrn_reflns_limit_h_min -20
_diffrn_reflns_limit_k_max 32
_diffrn_reflns_limit_k_min -32
_diffrn_reflns_limit_l_max 12
_diffrn_reflns_limit_l_min -10
_diffrn_reflns_number 21158
_diffrn_reflns_theta_full 28.07
_diffrn_reflns_theta_max 28.07
_diffrn_reflns_theta_min 2.11
_exptl_absorpt_coefficient_mu 0.825
_exptl_absorpt_correction_T_max 0.841
_exptl_absorpt_correction_T_min 0.780
_exptl_absorpt_correction_type 'empirical(SADABS, Sheldrick 1996)'
_exptl_absorpt_process_details 'SADABS; Bruker, 2000'
_exptl_crystal_colour brown-black
_exptl_crystal_density_diffrn 1.440
_exptl_crystal_density_method 'not measured'
_exptl_crystal_description block
_exptl_crystal_F_000 1568
_exptl_crystal_size_max 0.32
_exptl_crystal_size_mid 0.26
_exptl_crystal_size_min 0.22
_refine_diff_density_max 0.363
_refine_diff_density_min -2.934
_refine_diff_density_rms 0.096
_refine_ls_abs_structure_details 'Flack H D (1983), Acta Cryst. A39, 876-881'
_refine_ls_abs_structure_Flack 0.04(3)
_refine_ls_extinction_method none
_refine_ls_goodness_of_fit_ref 1.057
_refine_ls_hydrogen_treatment constr
_refine_ls_matrix_type full
_refine_ls_number_parameters 492
_refine_ls_number_reflns 8190
_refine_ls_number_restraints 0
_refine_ls_restrained_S_all 1.057
_refine_ls_R_factor_all 0.0944
_refine_ls_R_factor_gt 0.0754
_refine_ls_shift/su_max 0.000
_refine_ls_shift/su_mean 0.000
_refine_ls_structure_factor_coef Fsqd
_refine_ls_weighting_details 'calc w=1/[\s^2^(Fo^2^)+(0.1097P)^2^+1.8238P] where P=(Fo^2^+2Fc^2^)/3'
_refine_ls_weighting_scheme calc
_refine_ls_wR_factor_gt 0.1849
_refine_ls_wR_factor_ref 0.1918
_reflns_number_gt 6422
_reflns_number_total 8190
_reflns_threshold_expression >2sigma(I)
_cod_data_source_file ic901224f_si_002_2.cif
_cod_data_source_block complex2
_cod_original_sg_symbol_Hall 'p 2 2ab'
_cod_database_code 4303473

loop_
_symmetry_equiv_pos_as_xyz
'x, y, z'
'-x, -y, z'
'x+1/2, -y+1/2, -z'
'-x+1/2, y+1/2, -z'

loop_
_atom_site_label
_atom_site_type_symbol
_atom_site_fract_x
_atom_site_fract_y
_atom_site_fract_z
_atom_site_U_iso_or_equiv
_atom_site_adp_type
_atom_site_occupancy
_atom_site_symmetry_multiplicity
_atom_site_calc_flag
_atom_site_refinement_flags
_atom_site_disorder_assembly
_atom_site_disorder_group
Fe1 Fe -0.20803(6) -0.14228(3) -0.32276(9) 0.0423(2) Uani 1 1 d . . .
Mn1 Mn -0.39084(6) -0.28794(3) -0.58122(10) 0.0389(2) Uani 1 1 d . . .
O1 O -0.4130(2) -0.22898(15) -0.7045(4) 0.0363(8) Uani 1 1 d . . .
O2 O -0.3239(2) -0.32621(14) -0.7161(4) 0.0349(8) Uani 1 1 d . . .
N1 N -0.2204(3) -0.18218(18) -0.1392(5) 0.0394(10) Uani 1 1 d . . .
N2 N -0.2573(3) -0.1578(2) -0.0215(5) 0.0449(11) Uani 1 1 d . . .
N3 N -0.3294(3) -0.11856(19) -0.2983(6) 0.0448(11) Uani 1 1 d . . .
N4 N -0.3558(3) -0.10051(19) -0.1671(6) 0.0438(11) Uani 1 1 d . . .
N5 N -0.1727(3) -0.07775(17) -0.2114(6) 0.0384(10) Uani 1 1 d . . .
N6 N -0.2142(3) -0.0655(2) -0.0855(6) 0.0482(11) Uani 1 1 d . . .
N7 N -0.1930(3) -0.0824(2) -0.6123(6) 0.0503(12) Uani 1 1 d . . .
N8 N -0.2727(3) -0.24171(19) -0.4889(6) 0.0429(11) Uani 1 1 d . . .
N9 N -0.5187(3) -0.32712(19) -0.6500(5) 0.0376(10) Uani 1 1 d . . .
N10 N -0.4624(3) -0.25421(18) -0.4256(6) 0.0413(10) Uani 1 1 d . . .
N11 N -0.3817(3) -0.34700(16) -0.4351(5) 0.0353(9) Uani 1 1 d . . .
C1 C -0.2020(4) -0.2321(2) -0.0984(8) 0.0512(15) Uani 1 1 d . . .
H1 H -0.1767 -0.2579 -0.1587 0.06(2) Uiso 1 1 d R . .
C2 C -0.2249(5) -0.2411(3) 0.0431(9) 0.066(2) Uani 1 1 d . . .
H2 H -0.2179 -0.2725 0.0976 0.08(3) Uiso 1 1 d R . .
C3 C -0.2607(4) -0.1927(3) 0.0864(8) 0.0510(15) Uani 1 1 d . . .
H3 H -0.2837 -0.1857 0.1782 0.06(2) Uiso 1 1 d R . .
C4 C -0.3945(4) -0.1160(2) -0.3891(7) 0.0467(14) Uani 1 1 d . . .
H4 H -0.3932 -0.1265 -0.4866 0.06(2) Uiso 1 1 d R . .
C5 C -0.4660(4) -0.0951(3) -0.3163(8) 0.0520(15) Uani 1 1 d . . .
H5 H -0.5206 -0.0887 -0.3546 0.06(2) Uiso 1 1 d R . .
C6 C -0.4389(3) -0.0861(2) -0.1779(8) 0.0445(13) Uani 1 1 d . . .
H6 H -0.4725 -0.0721 -0.1027 0.053(19) Uiso 1 1 d R . .
C7 C -0.1112(4) -0.0410(2) -0.2275(7) 0.0447(13) Uani 1 1 d . . .
H7 H -0.0718 -0.0404 -0.3040 0.054(19) Uiso 1 1 d R . .
C8 C -0.1135(4) -0.0044(3) -0.1169(8) 0.0581(17) Uani 1 1 d . . .
H8 H -0.0783 0.0257 -0.1043 0.07(2) Uiso 1 1 d R . .
C9 C -0.1793(5) -0.0216(3) -0.0283(9) 0.0628(19) Uani 1 1 d . . .
H9 H -0.1964 -0.0051 0.0581 0.08(2) Uiso 1 1 d R . .
C10 C -0.2446(4) -0.2046(2) -0.4298(7) 0.0420(12) Uani 1 1 d . . .
C11 C -0.1962(4) -0.1051(2) -0.5055(7) 0.0464(13) Uani 1 1 d . . .
C12 C -0.5897(4) -0.3370(2) -0.6568(6) 0.0363(11) Uani 1 1 d . . .
C13 C -0.4837(3) -0.19896(19) -0.7063(5) 0.0305(10) Uani 1 1 d . . .
C14 C -0.5021(4) -0.1691(2) -0.8308(6) 0.0385(11) Uani 1 1 d . . .
H14 H -0.4654 -0.1713 -0.9108 0.046(17) Uiso 1 1 d R . .
C15 C -0.5748(4) -0.1360(2) -0.8377(7) 0.0495(15) Uani 1 1 d . . .
H15 H -0.5859 -0.1159 -0.9215 0.06(2) Uiso 1 1 d R . .
C16 C -0.6299(4) -0.1331(3) -0.7208(8) 0.0520(15) Uani 1 1 d . . .
H16 H -0.6793 -0.1119 -0.7266 0.06(2) Uiso 1 1 d R . .
C17 C -0.6126(4) -0.1610(2) -0.5965(7) 0.0459(13) Uani 1 1 d . . .
H17 H -0.6496 -0.1579 -0.5170 0.06(2) Uiso 1 1 d R . .
C18 C -0.5400(3) -0.1943(2) -0.5865(6) 0.0333(10) Uani 1 1 d . . .
C19 C -0.5224(3) -0.2204(2) -0.4500(6) 0.0344(11) Uani 1 1 d . . .
H19 H -0.5584 -0.2117 -0.3721 0.041(16) Uiso 1 1 d R . .
C20 C -0.4447(4) -0.2777(2) -0.2823(7) 0.0443(13) Uani 1 1 d . . .
H20 H -0.3875 -0.2650 -0.2520 0.053(19) Uiso 1 1 d R . .
C21 C -0.5059(5) -0.2642(3) -0.1612(6) 0.0525(15) Uani 1 1 d . . .
H21A H -0.5639 -0.2754 -0.1877 0.06(2) Uiso 1 1 d R . .
H21B H -0.5063 -0.2255 -0.1449 0.06(2) Uiso 1 1 d R . .
C22 C -0.4779(5) -0.2935(3) -0.0210(8) 0.0605(18) Uani 1 1 d . . .
H22A H -0.4224 -0.2794 0.0101 0.07(2) Uiso 1 1 d R . .
H22B H -0.5194 -0.2860 0.0556 0.07(2) Uiso 1 1 d R . .
C23 C -0.4707(5) -0.3531(3) -0.0408(7) 0.0572(17) Uani 1 1 d . . .
H23A H -0.5274 -0.3679 -0.0617 0.07(2) Uiso 1 1 d R . .
H23B H -0.4500 -0.3694 0.0488 0.07(2) Uiso 1 1 d R . .
C24 C -0.4088(5) -0.3670(3) -0.1660(6) 0.0500(15) Uani 1 1 d . . .
H24A H -0.3509 -0.3553 -0.1412 0.06(2) Uiso 1 1 d R . .
H24B H -0.4077 -0.4058 -0.1807 0.06(2) Uiso 1 1 d R . .
C25 C -0.4376(4) -0.3395(2) -0.3041(6) 0.0379(11) Uani 1 1 d . . .
H25 H -0.4953 -0.3530 -0.3283 0.045(16) Uiso 1 1 d R . .
C26 C -0.3418(3) -0.39105(19) -0.4545(6) 0.0358(11) Uani 1 1 d . . .
H26 H -0.3467 -0.4167 -0.3807 0.043(17) Uiso 1 1 d R . .
C27 C -0.2904(3) -0.40578(19) -0.5762(6) 0.0356(10) Uani 1 1 d . . .
C28 C -0.2438(4) -0.4550(2) -0.5715(8) 0.0469(14) Uani 1 1 d . . .
H28 H -0.2490 -0.4776 -0.4908 0.06(2) Uiso 1 1 d R . .
C29 C -0.1909(4) -0.4699(2) -0.6851(8) 0.0504(15) Uani 1 1 d . . .
H29 H -0.1602 -0.5022 -0.6807 0.06(2) Uiso 1 1 d R . .
C30 C -0.1838(4) -0.4377(3) -0.8021(8) 0.0533(15) Uani 1 1 d . . .
H30 H -0.1467 -0.4480 -0.8769 0.06(2) Uiso 1 1 d R . .
C31 C -0.2294(4) -0.3895(2) -0.8166(8) 0.0480(14) Uani 1 1 d . . .
H31 H -0.2246 -0.3692 -0.9017 0.06(2) Uiso 1 1 d R . .
C32 C -0.2827(3) -0.37157(18) -0.7024(6) 0.0347(11) Uani 1 1 d . . .
B1 B -0.2910(5) -0.1007(3) -0.0394(8) 0.0529(17) Uani 1 1 d . . .
H1A H -0.3177 -0.0873 0.0505 0.06(2) Uiso 1 1 d R . .
N12 N 0.0000 -0.5000 -0.0947(8) 0.0484(16) Uani 1 2 d S . .
C33 C 0.0000 -0.5000 -0.3793(12) 0.068(3) Uani 1 2 d S . .
H33A H 0.0093 -0.4639 -0.4142 0.10(7) Uiso 0.50 1 d PR . .
H33B H -0.0546 -0.5130 -0.4142 0.10(7) Uiso 0.50 1 d PR . .
H33C H 0.0453 -0.5231 -0.4142 0.10(7) Uiso 0.50 1 d PR . .
C34 C 0.0000 -0.5000 -0.2229(13) 0.062(3) Uani 1 2 d S . .
O3 O 0.4242(3) -0.49251(17) -0.2811(5) 0.0454(10) Uani 1 1 d . . .
H3B H 0.4603 -0.4838 -0.3471 0.07(3) Uiso 1 1 d R . .
H3D H 0.4088 -0.4644 -0.2346 0.05(2) Uiso 1 1 d R . .

loop_
_atom_site_aniso_label
_atom_site_aniso_U_11
_atom_site_aniso_U_22
_atom_site_aniso_U_33
_atom_site_aniso_U_23
_atom_site_aniso_U_13
_atom_site_aniso_U_12
Fe1 0.0582(5) 0.0344(4) 0.0343(4) -0.0039(3) 0.0014(4) 0.0001(4)
Mn1 0.0406(4) 0.0323(4) 0.0439(5) -0.0010(4) 0.0022(4) 0.0019(3)
O1 0.0309(18) 0.046(2) 0.0320(19) 0.0086(15) 0.0097(15) 0.0083(14)
O2 0.0357(19) 0.0338(17) 0.0351(19) -0.0031(14) 0.0118(15) 0.0060(14)
N1 0.033(2) 0.039(2) 0.046(3) 0.0050(19) -0.0027(19) 0.0006(18)
N2 0.037(2) 0.058(3) 0.040(3) 0.000(2) 0.006(2) 0.000(2)
N3 0.043(3) 0.041(2) 0.051(3) -0.012(2) 0.004(2) 0.001(2)
N4 0.030(2) 0.046(3) 0.055(3) -0.006(2) 0.008(2) 0.0037(19)
N5 0.026(2) 0.034(2) 0.056(3) -0.009(2) -0.001(2) -0.0031(17)
N6 0.040(2) 0.053(3) 0.052(3) -0.017(2) -0.001(2) 0.003(2)
N7 0.045(3) 0.054(3) 0.052(3) 0.012(2) -0.005(2) -0.005(2)
N8 0.027(2) 0.043(2) 0.059(3) -0.005(2) -0.004(2) -0.0017(19)
N9 0.032(2) 0.048(3) 0.033(2) -0.0073(19) -0.0042(17) 0.0006(19)
N10 0.041(2) 0.036(2) 0.047(3) -0.012(2) 0.005(2) 0.0052(19)
N11 0.030(2) 0.033(2) 0.042(2) 0.0016(18) -0.0080(19) 0.0055(16)
C1 0.043(3) 0.045(3) 0.066(4) 0.005(3) -0.008(3) -0.008(3)
C2 0.059(4) 0.066(4) 0.074(5) 0.039(4) -0.001(4) -0.019(3)
C3 0.037(3) 0.064(4) 0.051(4) 0.023(3) -0.003(3) -0.011(3)
C4 0.033(3) 0.053(3) 0.054(4) -0.004(3) -0.007(3) 0.000(3)
C5 0.043(3) 0.058(4) 0.055(4) -0.009(3) -0.006(3) 0.006(3)
C6 0.030(3) 0.050(3) 0.054(4) -0.001(3) 0.012(3) 0.006(2)
C7 0.036(3) 0.041(3) 0.057(4) -0.008(3) -0.001(3) 0.002(2)
C8 0.047(3) 0.066(4) 0.062(4) -0.020(3) 0.002(3) -0.017(3)
C9 0.060(4) 0.069(4) 0.060(4) -0.012(3) -0.014(4) 0.015(4)
C10 0.045(3) 0.037(3) 0.044(3) -0.005(2) -0.001(3) 0.004(2)
C11 0.053(4) 0.042(3) 0.044(3) 0.001(3) 0.006(3) -0.004(3)
C12 0.043(3) 0.036(2) 0.030(3) -0.009(2) -0.003(2) -0.003(2)
C13 0.030(2) 0.030(2) 0.032(2) 0.0021(19) 0.001(2) -0.0063(18)
C14 0.042(3) 0.041(3) 0.033(3) 0.002(2) 0.001(2) 0.005(2)
C15 0.055(3) 0.036(3) 0.058(4) 0.011(3) -0.019(3) 0.007(3)
C16 0.042(3) 0.052(3) 0.062(4) 0.005(3) 0.003(3) 0.016(3)
C17 0.035(3) 0.045(3) 0.058(4) -0.001(3) 0.012(3) 0.013(2)
C18 0.025(2) 0.035(2) 0.041(3) 0.000(2) 0.000(2) -0.0007(18)
C19 0.034(2) 0.036(2) 0.034(3) -0.010(2) 0.012(2) 0.005(2)
C20 0.036(3) 0.046(3) 0.051(3) -0.002(3) 0.002(3) -0.004(2)
C21 0.065(4) 0.060(4) 0.033(3) 0.003(3) 0.011(3) 0.000(3)
C22 0.076(5) 0.050(4) 0.056(4) -0.005(3) 0.010(4) 0.002(3)
C23 0.072(5) 0.067(4) 0.033(3) 0.003(3) 0.020(3) 0.012(4)
C24 0.065(4) 0.050(3) 0.035(3) 0.010(3) 0.002(3) 0.013(3)
C25 0.038(3) 0.041(3) 0.035(3) 0.001(2) 0.005(2) -0.004(2)
C26 0.042(3) 0.028(2) 0.037(3) 0.0035(19) -0.009(2) -0.004(2)
C27 0.029(2) 0.033(2) 0.045(3) -0.007(2) -0.012(2) -0.0011(19)
C28 0.045(3) 0.036(3) 0.060(4) 0.000(3) -0.008(3) 0.005(2)
C29 0.042(3) 0.049(3) 0.061(4) -0.024(3) -0.007(3) 0.012(2)
C30 0.047(3) 0.056(4) 0.057(4) -0.009(3) 0.016(3) -0.002(3)
C31 0.050(3) 0.037(3) 0.057(4) -0.006(3) 0.023(3) 0.004(2)
C32 0.028(2) 0.027(2) 0.049(3) -0.010(2) 0.003(2) -0.0065(18)
B1 0.039(3) 0.077(5) 0.043(4) -0.011(3) 0.014(3) 0.007(3)
N12 0.055(4) 0.046(4) 0.045(4) 0.000 0.000 -0.014(3)
C33 0.076(8) 0.071(7) 0.056(6) 0.000 0.000 0.021(6)
C34 0.059(6) 0.059(6) 0.069(7) 0.000 0.000 0.018(5)
O3 0.043(2) 0.049(2) 0.045(2) 0.0150(19) -0.0123(19) 0.0185(18)

loop_
_atom_type_symbol
_atom_type_description
_atom_type_scat_dispersion_real
_atom_type_scat_dispersion_imag
_atom_type_scat_source
C C 0.0033 0.0016 'International Tables Vol C Tables 4.2.6.8 and 6.1.1.4'
H H 0.0000 0.0000 'International Tables Vol C Tables 4.2.6.8 and 6.1.1.4'
B B 0.0013 0.0007 'International Tables Vol C Tables 4.2.6.8 and 6.1.1.4'
Fe Fe 0.3463 0.8444 'International Tables Vol C Tables 4.2.6.8 and 6.1.1.4'
Mn Mn 0.3368 0.7283 'International Tables Vol C Tables 4.2.6.8 and 6.1.1.4'
N N 0.0061 0.0033 'International Tables Vol C Tables 4.2.6.8 and 6.1.1.4'
O O 0.0106 0.0060 'International Tables Vol C Tables 4.2.6.8 and 6.1.1.4'

loop_
_geom_angle_atom_site_label_1
_geom_angle_atom_site_label_2
_geom_angle_atom_site_label_3
_geom_angle
_geom_angle_site_symmetry_1
_geom_angle_site_symmetry_3
_geom_angle_publ_flag
C12 Fe1 C10 91.0(2) 3_544 . ?
C12 Fe1 C11 87.2(3) 3_544 . ?
C10 Fe1 C11 88.1(3) . . ?
C12 Fe1 N1 92.4(2) 3_544 . ?
C10 Fe1 N1 90.3(2) . . ?
C11 Fe1 N1 178.4(2) . . ?
C12 Fe1 N5 90.1(2) 3_544 . ?
C10 Fe1 N5 178.9(2) . . ?
C11 Fe1 N5 92.1(2) . . ?
N1 Fe1 N5 89.5(2) . . ?
C12 Fe1 N3 178.1(2) 3_544 . ?
C10 Fe1 N3 90.9(2) . . ?
C11 Fe1 N3 92.7(3) . . ?
N1 Fe1 N3 87.6(2) . . ?
N5 Fe1 N3 88.02(19) . . ?
O2 Mn1 O1 95.55(16) . . ?
O2 Mn1 N11 91.96(17) . . ?
O1 Mn1 N11 171.99(17) . . ?
O2 Mn1 N10 174.08(19) . . ?
O1 Mn1 N10 90.22(18) . . ?
N11 Mn1 N10 82.2(2) . . ?
O2 Mn1 N9 94.78(16) . . ?
O1 Mn1 N9 90.26(17) . . ?
N11 Mn1 N9 86.33(17) . . ?
N10 Mn1 N9 83.87(18) . . ?
O2 Mn1 N8 93.06(18) . . ?
O1 Mn1 N8 88.93(18) . . ?
N11 Mn1 N8 93.46(18) . . ?
N10 Mn1 N8 88.34(19) . . ?
N9 Mn1 N8 172.16(17) . . ?
C13 O1 Mn1 126.6(3) . . ?
C32 O2 Mn1 130.3(4) . . ?
C1 N1 N2 106.3(5) . . ?
C1 N1 Fe1 133.8(5) . . ?
N2 N1 Fe1 119.9(3) . . ?
C3 N2 N1 108.8(5) . . ?
C3 N2 B1 132.8(6) . . ?
N1 N2 B1 118.1(5) . . ?
C4 N3 N4 108.6(5) . . ?
C4 N3 Fe1 132.3(4) . . ?
N4 N3 Fe1 119.1(4) . . ?
C6 N4 N3 108.3(5) . . ?
C6 N4 B1 133.0(6) . . ?
N3 N4 B1 118.7(4) . . ?
C7 N5 N6 106.4(5) . . ?
C7 N5 Fe1 134.2(4) . . ?
N6 N5 Fe1 119.4(3) . . ?
C9 N6 N5 109.1(6) . . ?
C9 N6 B1 132.5(6) . . ?
N5 N6 B1 118.3(5) . . ?
C10 N8 Mn1 149.8(4) . . ?
C12 N9 Mn1 161.5(4) . . ?
C19 N10 C20 123.9(5) . . ?
C19 N10 Mn1 123.9(4) . . ?
C20 N10 Mn1 111.9(3) . . ?
C26 N11 C25 120.3(5) . . ?
C26 N11 Mn1 125.0(4) . . ?
C25 N11 Mn1 114.2(3) . . ?
N1 C1 C2 111.4(7) . . ?
N1 C1 H1 124.3 . . ?
C2 C1 H1 124.3 . . ?
C1 C2 C3 103.8(6) . . ?
C1 C2 H2 128.1 . . ?
C3 C2 H2 128.1 . . ?
N2 C3 C2 109.7(6) . . ?
N2 C3 H3 125.1 . . ?
C2 C3 H3 125.2 . . ?
N3 C4 C5 109.0(6) . . ?
N3 C4 H4 125.5 . . ?
C5 C4 H4 125.5 . . ?
C6 C5 C4 105.3(6) . . ?
C6 C5 H5 127.4 . . ?
C4 C5 H5 127.3 . . ?
N4 C6 C5 108.8(6) . . ?
N4 C6 H6 125.6 . . ?
C5 C6 H6 125.6 . . ?
N5 C7 C8 110.8(6) . . ?
N5 C7 H7 124.6 . . ?
C8 C7 H7 124.6 . . ?
C7 C8 C9 104.7(6) . . ?
C7 C8 H8 127.7 . . ?
C9 C8 H8 127.6 . . ?
N6 C9 C8 109.0(7) . . ?
N6 C9 H9 125.5 . . ?
C8 C9 H9 125.5 . . ?
N8 C10 Fe1 174.6(5) . . ?
N7 C11 Fe1 176.9(6) . . ?
N9 C12 Fe1 176.0(5) . 3_444 ?
O1 C13 C14 118.6(5) . . ?
O1 C13 C18 123.3(4) . . ?
C14 C13 C18 118.0(5) . . ?
C13 C14 C15 121.1(5) . . ?
C13 C14 H14 119.5 . . ?
C15 C14 H14 119.5 . . ?
C16 C15 C14 119.8(6) . . ?
C16 C15 H15 120.1 . . ?
C14 C15 H15 120.1 . . ?
C17 C16 C15 120.4(5) . . ?
C17 C16 H16 119.8 . . ?
C15 C16 H16 119.8 . . ?
C16 C17 C18 120.9(6) . . ?
C16 C17 H17 119.6 . . ?
C18 C17 H17 119.6 . . ?
C17 C18 C13 119.8(5) . . ?
C17 C18 C19 118.4(5) . . ?
C13 C18 C19 121.7(4) . . ?
N10 C19 C18 126.1(5) . . ?
N10 C19 H19 117.0 . . ?
C18 C19 H19 117.0 . . ?
N10 C20 C21 117.3(5) . . ?
N10 C20 C25 106.9(5) . . ?
C21 C20 C25 111.1(5) . . ?
N10 C20 H20 107.3 . . ?
C21 C20 H20 106.9 . . ?
C25 C20 H20 106.9 . . ?
C20 C21 C22 109.6(6) . . ?
C20 C21 H21A 109.7 . . ?
C22 C21 H21A 109.7 . . ?
C20 C21 H21B 109.8 . . ?
C22 C21 H21B 109.8 . . ?
H21A C21 H21B 108.2 . . ?
C23 C22 C21 112.6(6) . . ?
C23 C22 H22A 109.1 . . ?
C21 C22 H22A 109.1 . . ?
C23 C22 H22B 109.1 . . ?
C21 C22 H22B 109.1 . . ?
H22A C22 H22B 107.8 . . ?
C22 C23 C24 111.1(6) . . ?
C22 C23 H23A 109.4 . . ?
C24 C23 H23A 109.4 . . ?
C22 C23 H23B 109.4 . . ?
C24 C23 H23B 109.4 . . ?
H23A C23 H23B 108.0 . . ?
C25 C24 C23 110.0(5) . . ?
C25 C24 H24A 109.6 . . ?
C23 C24 H24A 109.7 . . ?
C25 C24 H24B 109.7 . . ?
C23 C24 H24B 109.7 . . ?
H24A C24 H24B 108.2 . . ?
N11 C25 C24 116.6(5) . . ?
N11 C25 C20 105.6(4) . . ?
C24 C25 C20 111.1(5) . . ?
N11 C25 H25 107.7 . . ?
C24 C25 H25 107.9 . . ?
C20 C25 H25 107.6 . . ?
N11 C26 C27 127.3(5) . . ?
N11 C26 H26 116.3 . . ?
C27 C26 H26 116.3 . . ?
C28 C27 C26 118.9(5) . . ?
C28 C27 C32 119.2(5) . . ?
C26 C27 C32 121.9(4) . . ?
C29 C28 C27 120.7(6) . . ?
C29 C28 H28 119.6 . . ?
C27 C28 H28 119.6 . . ?
C30 C29 C28 119.7(6) . . ?
C30 C29 H29 120.1 . . ?
C28 C29 H29 120.1 . . ?
C29 C30 C31 122.9(6) . . ?
C29 C30 H30 118.5 . . ?
C31 C30 H30 118.5 . . ?
C30 C31 C32 119.8(6) . . ?
C30 C31 H31 120.1 . . ?
C32 C31 H31 120.1 . . ?
O2 C32 C31 119.3(5) . . ?
O2 C32 C27 123.1(5) . . ?
C31 C32 C27 117.5(5) . . ?
N2 B1 N6 107.0(5) . . ?
N2 B1 N4 108.0(5) . . ?
N6 B1 N4 107.1(5) . . ?
N2 B1 H1A 111.7 . . ?
N6 B1 H1A 111.5 . . ?
N4 B1 H1A 111.3 . . ?
C34 C33 H33A 109.5 . . ?
C34 C33 H33B 109.5 . . ?
H33A C33 H33B 109.5 . . ?
C34 C33 H33C 109.5 . . ?
H33A C33 H33C 109.5 . . ?
H33B C33 H33C 109.5 . . ?
N12 C34 C33 180.000(5) . . ?
H3B O3 H3D 109.4 . . ?

loop_
_geom_bond_atom_site_label_1
_geom_bond_atom_site_label_2
_geom_bond_distance
_geom_bond_site_symmetry_2
_geom_bond_publ_flag
Fe1 C12 1.913(6) 3_544 ?
Fe1 C10 1.913(6) . ?
Fe1 C11 1.920(6) . ?
Fe1 N1 1.960(5) . ?
Fe1 N5 1.971(4) . ?
Fe1 N3 1.982(5) . ?
Mn1 O2 1.870(3) . ?
Mn1 O1 1.876(4) . ?
Mn1 N11 1.986(4) . ?
Mn1 N10 1.989(5) . ?
Mn1 N9 2.293(5) . ?
Mn1 N8 2.317(5) . ?
O1 C13 1.322(6) . ?
O2 C32 1.296(6) . ?
N1 C1 1.321(7) . ?
N1 N2 1.361(7) . ?
N2 C3 1.313(8) . ?
N2 B1 1.515(9) . ?
N3 C4 1.309(8) . ?
N3 N4 1.346(7) . ?
N4 C6 1.340(7) . ?
N4 B1 1.541(10) . ?
N5 C7 1.324(7) . ?
N5 N6 1.356(7) . ?
N6 C9 1.320(8) . ?
N6 B1 1.534(9) . ?
N7 C11 1.129(8) . ?
N8 C10 1.150(7) . ?
N9 C12 1.128(7) . ?
N10 C19 1.272(7) . ?
N10 C20 1.461(8) . ?
N11 C26 1.265(6) . ?
N11 C25 1.492(7) . ?
C1 C2 1.362(11) . ?
C1 H1 0.9301 . ?
C2 C3 1.377(11) . ?
C2 H2 0.9301 . ?
C3 H3 0.9300 . ?
C4 C5 1.392(9) . ?
C4 H4 0.9300 . ?
C5 C6 1.355(10) . ?
C5 H5 0.9301 . ?
C6 H6 0.9300 . ?
C7 C8 1.360(9) . ?
C7 H7 0.9300 . ?
C8 C9 1.370(11) . ?
C8 H8 0.9302 . ?
C9 H9 0.9300 . ?
C12 Fe1 1.913(6) 3_444 ?
C13 C14 1.388(7) . ?
C13 C18 1.407(7) . ?
C14 C15 1.394(8) . ?
C14 H14 0.9300 . ?
C15 C16 1.372(9) . ?
C15 H15 0.9300 . ?
C16 C17 1.359(9) . ?
C16 H16 0.9300 . ?
C17 C18 1.396(7) . ?
C17 H17 0.9299 . ?
C18 C19 1.433(8) . ?
C19 H19 0.9299 . ?
C20 C21 1.498(9) . ?
C20 C25 1.544(8) . ?
C20 H20 0.9800 . ?
C21 C22 1.538(9) . ?
C21 H21A 0.9700 . ?
C21 H21B 0.9700 . ?
C22 C23 1.488(10) . ?
C22 H22A 0.9701 . ?
C22 H22B 0.9700 . ?
C23 C24 1.534(8) . ?
C23 H23A 0.9699 . ?
C23 H23B 0.9699 . ?
C24 C25 1.504(8) . ?
C24 H24A 0.9700 . ?
C24 H24B 0.9699 . ?
C25 H25 0.9800 . ?
C26 C27 1.417(8) . ?
C26 H26 0.9300 . ?
C27 C28 1.417(7) . ?
C27 C32 1.438(8) . ?
C28 C29 1.374(9) . ?
C28 H28 0.9299 . ?
C29 C30 1.340(10) . ?
C29 H29 0.9300 . ?
C30 C31 1.392(9) . ?
C30 H30 0.9301 . ?
C31 C32 1.405(8) . ?
C31 H31 0.9300 . ?
B1 H1A 0.9801 . ?
N12 C34 1.175(13) . ?
C33 C34 1.433(15) . ?
C33 H33A 0.9600 . ?
C33 H33B 0.9600 . ?
C33 H33C 0.9601 . ?
O3 H3B 0.8501 . ?
O3 H3D 0.8502 . ?
